data_1576131
loop_
_publ_author_name
'Reusser, Esa\"ie'
'Albrecht, Martin'

_publ_section_title
;
 Tunable bis(pyridinium amidate) ligands efficiently promote
 palladium-catalyzed ethylene polymerization
;
_journal_name_full 'Catalysis Science &amp; Technology'
_journal_paper_doi 10.1039/D5CY01102G
_journal_year 2025
_chemical_formula_moiety '2(F6 P), C16 H20 N4 O2'
_chemical_formula_sum 'C16 H20 F12 N4 O2 P2'
_chemical_formula_weight 590.3
_space_group_IT_number 14
_space_group_name_Hall '-P 2ybc'
_space_group_name_H-M_alt 'P 1 21/c 1'
_symmetry_cell_setting monoclinic
_symmetry_Int_Tables_number 14
_symmetry_space_group_name_Hall '-P 2ybc'
_symmetry_space_group_name_H-M 'P 1 21/c 1'
_atom_sites_solution_hydrogens mixed
_atom_sites_solution_primary dual
_audit_creation_date 2021-10-12T19:14:18-00:00
_audit_update_record
;
2025-04-02 deposited with the CCDC.	2025-10-30 downloaded from the CCDC.
;
_cell_angle_alpha 90
_cell_angle_beta 108.0825(11)
_cell_angle_gamma 90
_cell_formula_units_Z 2
_cell_length_a 7.13858(7)
_cell_length_b 21.77525(16)
_cell_length_c 7.76094(8)
_cell_measurement_reflns_used 21719
_cell_measurement_temperature 173.1(5)
_cell_measurement_theta_max 79.464
_cell_measurement_theta_min 2.04
_cell_volume 1146.81(2)
_computing_cell_refinement 'CrysAlisPro 1.171.41.112a (Rigaku OD, 2021)'
_computing_data_collection 'CrysAlisPro 1.171.41.112a (Rigaku OD, 2021)'
_computing_data_reduction 'CrysAlisPro 1.171.41.112a (Rigaku OD, 2021)'
_computing_molecular_graphics 'Olex2 1.3 (Dolomanov et al., 2009)'
_computing_publication_material 'Olex2 1.3 (Dolomanov et al., 2009)'
_computing_structure_refinement 'SHELXL 2018/3 (Sheldrick, 2015)'
_computing_structure_solution 'SHELXT 2018/2 (Sheldrick, 2018)'
_diffrn_ambient_environment N~2~
_diffrn_ambient_temperature 173.1(5)
_diffrn_detector 'Hybrid Pixel Array Detector'
_diffrn_detector_area_resol_mean 10
_diffrn_detector_type HyPix
_diffrn_measured_fraction_theta_full 1
_diffrn_measured_fraction_theta_max 1
_diffrn_measurement_details
;
        List of Runs (angles in degrees, time in seconds):
  # Type    Start    End  Width  t~exp~   \w     \q     \k     \f   Frames
#--------------------------------------------------------------------------
  1  \w    -72.00 -14.00   0.50    0.10    --  -23.00 128.00 148.00  116
  2  \w    -80.00 -21.00   0.50    0.10    --  -23.00 142.00 -40.00  118
  3  \w    -95.00 -10.00   0.50    0.10    --  -23.00 -45.00 120.00  170
  4  \w    -95.00   0.00   0.50    0.10    --  -23.00 -77.00  90.00  190
  5  \w    -94.00  -8.00   0.50    0.10    --  -23.00 -57.00-120.00  172
  6  \w    -70.00 -12.00   0.50    0.10    --  -23.00 125.00   0.00  116
  7  \w    -26.00  23.00   0.50    0.10    --   47.95 -19.00 -30.00   98
  8  \w    -26.00  23.00   0.50    0.10    --   47.95 -19.00  90.00   98
  9  \w     33.00 119.00   0.50    0.10    --   47.95  57.00  60.00  172
 10  \w    -26.00  23.00   0.50    0.10    --   47.95 -19.00 120.00   98
 11  \w     42.00 106.00   0.50    0.50    --  113.25 -94.00   0.00  128
 12  \w     42.00 106.00   0.50    0.50    --  113.25 -94.00-150.00  128
 13  \w     42.00 106.00   0.50    0.50    --  113.25 -94.00 150.00  128
 14  \w    101.00 177.00   0.50    0.50    --  113.25  45.00 -60.00  152
 15  \w     97.00 177.00   0.50    0.50    --  113.25  61.00  60.00  160
 16  \w     42.00  68.00   0.50    0.50    --  113.25 -61.00  30.00   52
 17  \w     42.00 106.00   0.50    0.50    --  113.25 -94.00 -60.00  128
 18  \w    101.00 177.00   0.50    0.50    --  113.25  45.00   0.00  152
 19  \w     42.00 106.00   0.50    0.50    --  113.25 -94.00  60.00  128
 20  \w    101.00 177.00   0.50    0.50    --  113.25  45.00 -30.00  152
 21  \w    101.00 177.00   0.50    0.50    --  113.25  45.00  60.00  152
 22  \w     42.00  68.00   0.50    0.50    --  113.25 -61.00 -60.00   52
 23  \w     42.00  68.00   0.50    0.50    --  113.25 -61.00 -30.00   52
 24  \w     42.00 108.00   0.50    0.50    --  113.25-111.00 -31.75  132
 25  \w     91.00 177.00   0.50    0.50    --  113.25  75.00 -71.07  172
 26  \w     42.00 106.00   0.50    0.50    --  113.25 -94.00-120.00  128
 27  \w    101.00 177.00   0.50    0.50    --  113.25  45.00-180.00  152
 28  \w     42.00  68.00   0.50    0.50    --  113.25 -61.00-120.00   52
 29  \w     42.00 102.00   0.50    0.50    --  113.25 -77.00 -60.00  120
 30  \w     42.00  68.00   0.50    0.50    --  113.25 -61.00   0.00   52
 31  \w    100.00 177.00   0.50    0.50    --  113.25  15.00 150.00  154
 32  \w    101.00 177.00   0.50    0.50    --  113.25  30.00 -60.00  152
 33  \w     42.00 106.00   0.50    0.50    --  113.25 -94.00  30.00  128
 34  \w     42.00 106.00   0.50    0.50    --  113.25 -94.00  90.00  128
 35  \w     42.00  68.00   0.50    0.50    --  113.25 -61.00 150.00   52
 36  \w     42.00 102.00   0.50    0.50    --  113.25 -77.00-180.00  120
 37  \w     42.00 106.00   0.50    0.50    --  113.25 -94.00 120.00  128
 38  \w     91.00 177.00   0.50    0.50    --  113.25  75.00  38.48  172
 39  \w     93.00 177.00   0.50    0.50    --  113.25  70.00-138.15  168
 40  \w    -70.00 -12.00   0.50    0.10    --  -23.00 125.00-150.00  116
 41  \w     25.00 120.00   0.50    0.10    --   47.95  77.00  60.00  190
 42  \w     25.00 120.00   0.50    0.10    --   47.95  77.00 120.00  190
 43  \w     25.00 120.00   0.50    0.10    --   47.95  77.00-150.00  190
 44  \w     25.00 120.00   0.50    0.10    --   47.95  77.00 -90.00  190
 45  \w     25.00 120.00   0.50    0.10    --   47.95  77.00 -30.00  190
 46  \w     25.00 120.00   0.50    0.10    --   47.95  77.00-120.00  190
 47  \w     36.00 121.00   0.50    0.10    --   47.95  38.00 150.00  170
 48  \w     -1.00  81.00   0.50    0.10    --   47.95 -99.00 150.00  164
 49  \w     25.00 120.00   0.50    0.10    --   47.95  77.00-180.00  190
 50  \w     91.00 177.00   0.50    0.50    --  113.25  77.00   0.00  172
 51  \w    101.00 177.00   0.50    0.50    --  113.25  45.00 -90.00  152
 52  \w     97.00 177.00   0.50    0.50    --  113.25  61.00  90.00  160
 53  \w    101.00 177.00   0.50    0.50    --  113.25  45.00 150.00  152
 54  \w    101.00 177.00   0.50    0.50    --  113.25  45.00-150.00  152
 55  \w     97.00 150.00   0.50    0.50    --  113.25  61.00 120.00  106
 56  \w     97.00 177.00   0.50    0.50    --  113.25  61.00  30.00  160
;
_diffrn_measurement_device 'four-circle diffractometer'
_diffrn_measurement_device_type 'XtaLAB Synergy, Dualflex, HyPix'
_diffrn_measurement_method '\w scans'
_diffrn_orient_matrix_type 'CrysAlisPro convention (1999,Acta A55,543-557)'
_diffrn_orient_matrix_UB_11 -0.2105602
_diffrn_orient_matrix_UB_12 0.0263714
_diffrn_orient_matrix_UB_13 -0.05644
_diffrn_orient_matrix_UB_21 -0.0842485
_diffrn_orient_matrix_UB_22 -0.0655606
_diffrn_orient_matrix_UB_23 -0.0122177
_diffrn_orient_matrix_UB_31 0.0088588
_diffrn_orient_matrix_UB_32 0.0034662
_diffrn_orient_matrix_UB_33 0.200688
_diffrn_radiation_monochromator mirror
_diffrn_radiation_probe x-ray
_diffrn_radiation_type 'Cu K\a'
_diffrn_radiation_wavelength 1.54184
_diffrn_reflns_av_R_equivalents 0.0525
_diffrn_reflns_av_unetI/netI 0.0334
_diffrn_reflns_Laue_measured_fraction_full 1
_diffrn_reflns_Laue_measured_fraction_max 1
_diffrn_reflns_limit_h_max 8
_diffrn_reflns_limit_h_min -8
_diffrn_reflns_limit_k_max 27
_diffrn_reflns_limit_k_min -27
_diffrn_reflns_limit_l_max 9
_diffrn_reflns_limit_l_min -7
_diffrn_reflns_number 27914
_diffrn_reflns_point_group_measured_fraction_full 1
_diffrn_reflns_point_group_measured_fraction_max 1
_diffrn_reflns_theta_full 67.684
_diffrn_reflns_theta_max 74.486
_diffrn_reflns_theta_min 4.06
_diffrn_source 'micro-focus sealed X-ray tube'
_diffrn_source_type 'PhotonJet (Cu) X-ray Source'
_exptl_absorpt_coefficient_mu 2.875
_exptl_absorpt_correction_T_max 1
_exptl_absorpt_correction_T_min 0.82999
_exptl_absorpt_correction_type multi-scan
_exptl_absorpt_process_details
;
        CrysAlisPro 1.171.41.112a (Rigaku Oxford Diffraction, 2021)
        Empirical absorption correction using spherical harmonics,
        implemented in SCALE3 ABSPACK scaling algorithm.
;
_exptl_crystal_colour colourless
_exptl_crystal_density_diffrn 1.709
_exptl_crystal_description block
_exptl_crystal_F_000 596
_exptl_crystal_size_max 0.282
_exptl_crystal_size_mid 0.121
_exptl_crystal_size_min 0.081
_refine_diff_density_max 0.362
_refine_diff_density_min -0.242
_refine_diff_density_rms 0.041
_refine_ls_extinction_coef 0.0017(3)
_refine_ls_extinction_expression Fc^*^=kFc[1+0.001xFc^2^\l^3^/sin(2\q)]^-1/4^
_refine_ls_extinction_method 'SHELXL-2018/3 (Sheldrick 2018)'
_refine_ls_goodness_of_fit_ref 1.078
_refine_ls_hydrogen_treatment mixed
_refine_ls_matrix_type full
_refine_ls_number_parameters 265
_refine_ls_number_reflns 2336
_refine_ls_number_restraints 76
_refine_ls_restrained_S_all 1.127
_refine_ls_R_factor_all 0.0369
_refine_ls_R_factor_gt 0.0364
_refine_ls_shift/su_max 0
_refine_ls_shift/su_mean 0
_refine_ls_structure_factor_coef Fsqd
_refine_ls_weighting_details 'w=1/[\s^2^(Fo^2^)+(0.0438P)^2^+0.5790P] where P=(Fo^2^+2Fc^2^)/3'
_refine_ls_weighting_scheme calc
_refine_ls_wR_factor_gt 0.0958
_refine_ls_wR_factor_ref 0.0962
_reflns_Friedel_coverage 0
_reflns_number_gt 2290
_reflns_number_total 2336
_reflns_threshold_expression 'I > 2\s(I)'
_cod_data_source_file d5cy01102g2.cif
_cod_data_source_block 21MA185_ER-0300
_cod_original_cell_volume 1146.811(19)
_cod_database_code 1576131
_shelx_estimated_absorpt_t_min 0.498
_shelx_estimated_absorpt_t_max 0.8
_oxdiff_exptl_absorpt_empirical_details
;
        Empirical correction (ABSPACK) includes:
        - Absorption correction using spherical harmonics
        - Frame scaling
;
_oxdiff_exptl_absorpt_empirical_full_max 1.466
_oxdiff_exptl_absorpt_empirical_full_min 0.732
_shelx_shelxl_version_number 2018/3
_olex2_refinement_description
;
        1. Fixed Uiso
 At 1.2 times of:
  All N(H) groups
        2. Restrained distances
 P1-F5A \\sim P1-F5 \\sim P1-F6A \\sim P1-F6 \\sim P1-F3A \\sim P1-F3 \\sim
        P1-F4A \\sim P1-F4
 with sigma of 0.0002
        3. Uiso/Uaniso restraints and constraints
F6 \\sim F4: within 1.7A with sigma of 0.004 and sigma for terminal atoms of
        0.004 within 1.7A
F5A \\sim F3A: within 1.7A with sigma of 0.004 and sigma for terminal atoms of
        0.004 within 1.7A
F3 \\sim F5: within 1.7A with sigma of 0.004 and sigma for terminal atoms of
        0.004 within 1.7A
F6A \\sim F4A: within 1.7A with sigma of 0.004 and sigma for terminal atoms of
        0.004 within 1.7A
Uanis(F6A) \\sim Ueq, Uanis(F3A) \\sim Ueq, Uanis(F4A) \\sim Ueq, Uanis(F4)
\\sim Ueq, Uanis(F5) \\sim Ueq, Uanis(F6) \\sim Ueq, Uanis(F3) \\sim Ueq: with
        sigma of 0.01 and sigma for terminal atoms of 0.01
Uanis(F5A) \\sim Ueq: with sigma of 0.01 and sigma for terminal atoms of 0.02
        4. Others
 Sof(F3A)=Sof(F6A)=Sof(F5A)=Sof(F4A)=Sof(O1A)=1-FVAR(1)
 Sof(F4)=Sof(F5)=Sof(F3)=Sof(F6)=Sof(O1)=FVAR(1)
 Sof(C3A)=Sof(N2A)=1-FVAR(2)
 Sof(C3)=Sof(N2)=FVAR(2)
        5.a Aromatic/amide H refined with riding coordinates:
 N1(H1)
;

loop_
_symmetry_equiv_pos_as_xyz
'x, y, z'
'-x, y+1/2, -z+1/2'
'-x, -y, -z'
'x, -y-1/2, z-1/2'

loop_
_atom_site_label
_atom_site_type_symbol
_atom_site_fract_x
_atom_site_fract_y
_atom_site_fract_z
_atom_site_U_iso_or_equiv
_atom_site_adp_type
_atom_site_occupancy
_atom_site_site_symmetry_order
_atom_site_calc_flag
_atom_site_refinement_flags_posn
_atom_site_refinement_flags_adp
_atom_site_refinement_flags_occupancy
_atom_site_disorder_assembly
_atom_site_disorder_group
P1 P 0.68989(6) 0.35329(2) 0.57185(5) 0.03777(17) Uani 1 1 d D . . . .
F1 F 0.7057(2) 0.41523(5) 0.46359(15) 0.0597(4) Uani 1 1 d . . . . .
F2 F 0.6754(2) 0.29239(5) 0.6775(2) 0.0659(4) Uani 1 1 d . . . . .
F4 F 0.4650(3) 0.3709(3) 0.5282(12) 0.0698(16) Uani 0.551(11) 1 d D U P A 1
F5 F 0.7450(12) 0.3896(2) 0.7574(4) 0.0689(17) Uani 0.551(11) 1 d D U P A 1
F3 F 0.6353(9) 0.3221(2) 0.3785(3) 0.0620(12) Uani 0.551(11) 1 d D U P A 1
F6 F 0.9120(3) 0.3349(2) 0.6011(9) 0.0667(12) Uani 0.551(11) 1 d D U P A 1
N1 N 0.4215(2) 0.43818(8) 0.1113(2) 0.0548(5) Uani 1 1 d . . . . .
H1 H 0.53328 0.435769 0.200379 0.066 Uiso 1 1 calc R U . . .
C3 C 0.138(4) 0.4122(11) 0.232(4) 0.037(4) Uani 0.35(2) 1 d . . P B 1
N2 N 0.245(3) 0.3493(14) 0.025(3) 0.025(3) Uani 0.35(2) 1 d . . P B 1
C2 C 0.2691(2) 0.39723(8) 0.1122(2) 0.0330(4) Uani 1 1 d . . . . .
C4 C 0.0070(3) 0.37259(9) 0.2225(3) 0.0434(4) Uani 1 1 d . . . . .
C5 C -0.0198(3) 0.31813(9) 0.1314(3) 0.0439(4) Uani 1 1 d . . . . .
C6 C 0.1006(3) 0.30350(8) 0.0307(3) 0.0443(4) Uani 1 1 d . . . . .
C1 C 0.4060(2) 0.48058(10) -0.0173(3) 0.0546(6) Uani 1 1 d . . . . .
C7 C 0.1806(4) 0.46972(11) 0.3220(4) 0.0648(7) Uani 1 1 d . . . . .
C8 C 0.3762(4) 0.32582(17) -0.0913(4) 0.0695(7) Uani 1 1 d . . . . .
H5 H -0.120(4) 0.2938(11) 0.140(3) 0.058(6) Uiso 1 1 d . . . . .
H6 H 0.087(3) 0.2658(11) -0.034(3) 0.059(6) Uiso 1 1 d . . . . .
H4 H -0.068(3) 0.3837(11) 0.302(3) 0.055(6) Uiso 1 1 d . . . . .
H8A H 0.500(5) 0.3373(14) -0.037(4) 0.086(9) Uiso 1 1 d . . . . .
H7A H 0.157(4) 0.5028(16) 0.236(4) 0.093(10) Uiso 1 1 d . . . . .
H8B H 0.339(5) 0.3497(15) -0.200(5) 0.089(10) Uiso 1 1 d . . . . .
H7B H 0.317(5) 0.4730(16) 0.390(5) 0.103(11) Uiso 1 1 d . . . . .
H7C H 0.086(5) 0.4738(15) 0.380(5) 0.095(10) Uiso 1 1 d . . . . .
H8C H 0.349(6) 0.283(2) -0.134(6) 0.137(15) Uiso 1 1 d . . . . .
O1 O 0.2796(9) 0.4797(3) -0.1684(8) 0.0530(13) Uani 0.551(11) 1 d . . P A 1
F3A F 0.6926(13) 0.3120(2) 0.4049(6) 0.082(2) Uani 0.449(11) 1 d D U P A 2
F6A F 0.92242(16) 0.3583(4) 0.6394(13) 0.086(2) Uani 0.449(11) 1 d D U P A 2
F5A F 0.6845(15) 0.3928(3) 0.7412(6) 0.079(2) Uani 0.449(11) 1 d D U P A 2
F4A F 0.45712(15) 0.3512(4) 0.5143(15) 0.0649(18) Uani 0.449(11) 1 d D U P A 2
O1A O 0.2494(10) 0.4996(4) -0.1177(12) 0.0605(19) Uani 0.449(11) 1 d . . P A 2
C3A C 0.248(2) 0.3380(9) 0.014(2) 0.039(3) Uani 0.65(2) 1 d . . P B 2
N2A N 0.1559(16) 0.4120(4) 0.2071(16) 0.030(2) Uani 0.65(2) 1 d . . P B 2

loop_
_atom_site_aniso_label
_atom_site_aniso_U_11
_atom_site_aniso_U_22
_atom_site_aniso_U_33
_atom_site_aniso_U_23
_atom_site_aniso_U_13
_atom_site_aniso_U_12
P1 0.0490(3) 0.0323(2) 0.0345(3) 0.00632(16) 0.01647(19) 0.01110(17)
F1 0.1033(10) 0.0390(6) 0.0380(6) 0.0115(4) 0.0239(6) 0.0078(6)
F2 0.0862(9) 0.0424(6) 0.0871(9) 0.0244(6) 0.0531(8) 0.0181(6)
F4 0.067(2) 0.087(4) 0.064(2) 0.028(3) 0.035(2) 0.0419(17)
F5 0.116(4) 0.055(2) 0.0267(15) 0.0070(13) 0.0092(15) -0.003(2)
F3 0.090(3) 0.0513(19) 0.0478(16) -0.0158(12) 0.0266(15) 0.0047(16)
F6 0.0563(17) 0.069(3) 0.085(3) 0.037(2) 0.0370(17) 0.0201(12)
N1 0.0304(7) 0.0616(10) 0.0602(10) 0.0361(8) -0.0035(7) -0.0171(7)
C3 0.035(6) 0.052(6) 0.031(4) 0.010(4) 0.020(4) 0.015(5)
N2 0.025(3) 0.029(10) 0.026(4) 0.002(5) 0.016(3) -0.001(4)
C2 0.0269(7) 0.0339(8) 0.0355(8) 0.0144(7) 0.0058(6) -0.0044(6)
C4 0.0333(9) 0.0543(11) 0.0462(10) 0.0058(8) 0.0175(7) -0.0060(8)
C5 0.0396(9) 0.0448(10) 0.0441(9) 0.0125(8) 0.0085(7) -0.0164(7)
C6 0.0498(10) 0.0354(9) 0.0413(9) -0.0013(7) 0.0048(8) -0.0092(8)
C1 0.0312(9) 0.0598(12) 0.0627(12) 0.0348(10) 0.0000(8) -0.0142(8)
C7 0.0515(13) 0.0460(12) 0.0872(18) -0.0232(12) 0.0071(12) 0.0044(9)
C8 0.0560(14) 0.106(2) 0.0527(13) -0.0122(14) 0.0267(11) 0.0053(14)
O1 0.036(2) 0.063(3) 0.050(2) 0.0277(19) -0.0032(14) -0.0160(19)
F3A 0.142(6) 0.042(2) 0.105(4) -0.016(2) 0.100(4) -0.006(3)
F6A 0.046(2) 0.102(5) 0.097(4) 0.052(4) 0.0036(18) -0.0107(17)
F5A 0.138(6) 0.066(3) 0.048(3) -0.017(3) 0.051(3) -0.036(3)
F4A 0.044(2) 0.082(4) 0.062(3) 0.020(3) 0.0057(18) 0.0072(14)
O1A 0.030(2) 0.065(4) 0.075(5) 0.041(3) -0.001(2) -0.010(2)
C3A 0.048(3) 0.033(5) 0.032(2) -0.003(2) 0.008(2) 0.006(2)
N2A 0.026(2) 0.0263(18) 0.038(4) -0.0030(17) 0.011(2) -0.0055(16)

loop_
_atom_type_symbol
_atom_type_description
_atom_type_scat_dispersion_real
_atom_type_scat_dispersion_imag
_atom_type_scat_source
C C 0.0181 0.0091 'International Tables Vol C Tables 4.2.6.8 and 6.1.1.4'
H H 0 0 'International Tables Vol C Tables 4.2.6.8 and 6.1.1.4'
F F 0.0727 0.0534 'International Tables Vol C Tables 4.2.6.8 and 6.1.1.4'
N N 0.0311 0.018 'International Tables Vol C Tables 4.2.6.8 and 6.1.1.4'
O O 0.0492 0.0322 'International Tables Vol C Tables 4.2.6.8 and 6.1.1.4'
P P 0.2955 0.4335 'International Tables Vol C Tables 4.2.6.8 and 6.1.1.4'

loop_
_exptl_crystal_face_index_h
_exptl_crystal_face_index_k
_exptl_crystal_face_index_l
_exptl_crystal_face_perp_dist
-1 1 1 0.1228
1 -1 -1 0.1332
-1 1 0 0.1052
1 -1 0 0.1292
0 0 -1 0.0578
0 0 1 0.0637
1 -1 1 0.1019
-1 1 -1 0.0901
-1 0 1 0.1295
1 0 -1 0.1374
1 0 0 0.1349
-1 0 0 0.1164
1 1 1 0.1071
-1 -1 -1 0.0912
1 1 -1 0.1384
-1 -1 1 0.1292
0 1 1 0.0696
0 -1 -1 0.0621
0 -1 0 0.0351
0 1 0 0.0458
0 -7 4 0.0676
0 -4 5 0.066
3 11 0 0.0923

loop_
_geom_angle_atom_site_label_1
_geom_angle_atom_site_label_2
_geom_angle_atom_site_label_3
_geom_angle
_geom_angle_site_symmetry_1
_geom_angle_site_symmetry_3
_geom_angle_publ_flag
F2 P1 F1 179.66(7) . . ?
F2 P1 F4 95.1(3) . . ?
F2 P1 F5 89.1(2) . . ?
F2 P1 F3 95.5(2) . . ?
F2 P1 F6 86.4(2) . . ?
F2 P1 F3A 88.1(2) . . ?
F2 P1 F6A 96.7(3) . . ?
F2 P1 F5A 90.2(3) . . ?
F2 P1 F4A 83.7(3) . . ?
F4 P1 F1 85.2(3) . . ?
F4 P1 F5 91.3(4) . . ?
F4 P1 F3 88.0(4) . . ?
F4 P1 F6 176.1(4) . . ?
F5 P1 F1 91.0(2) . . ?
F5 P1 F3 175.4(3) . . ?
F5 P1 F6 92.3(3) . . ?
F3 P1 F1 84.3(2) . . ?
F6 P1 F1 93.3(2) . . ?
F6 P1 F3 88.2(3) . . ?
F3A P1 F1 91.6(2) . . ?
F3A P1 F6A 91.8(4) . . ?
F3A P1 F4A 91.8(5) . . ?
F6A P1 F1 83.1(3) . . ?
F6A P1 F4A 176.4(5) . . ?
F5A P1 F1 90.1(3) . . ?
F5A P1 F3A 178.2(4) . . ?
F5A P1 F6A 88.9(5) . . ?
F5A P1 F4A 87.5(5) . . ?
F4A P1 F1 96.6(3) . . ?
C2 N1 H1 118.1 . . ?
C1 N1 H1 118.1 . . ?
C1 N1 C2 123.71(14) . . ?
C4 C3 C2 113.5(18) . . ?
C4 C3 C7 133(2) . . ?
C7 C3 C2 113.8(17) . . ?
C2 N2 C6 123.7(15) . . ?
C2 N2 C8 125.7(12) . . ?
C6 N2 C8 110(2) . . ?
N1 C2 C3 118.9(9) . . ?
N1 C2 C3A 120.2(5) . . ?
N2 C2 N1 121.0(7) . . ?
N2 C2 C3 120.1(11) . . ?
N2A C2 N1 117.8(3) . . ?
N2A C2 C3A 121.9(6) . . ?
C3 C4 C5 127.5(14) . . ?
C3 C4 H4 109.8(19) . . ?
C5 C4 H4 122.4(14) . . ?
C5 C4 N2A 118.4(5) . . ?
N2A C4 H4 119.1(15) . . ?
C4 C5 C6 119.21(16) . . ?
C4 C5 H5 117.1(15) . . ?
C6 C5 H5 123.7(15) . . ?
N2 C6 H6 122.6(18) . . ?
C5 C6 N2 115.8(11) . . ?
C5 C6 H6 121.6(14) . . ?
C3A C6 C5 125.4(8) . . ?
C3A C6 H6 113.0(17) . . ?
N1 C1 C1 112.53(18) . 3_665 ?
O1 C1 N1 124.3(3) . . ?
O1 C1 C1 120.9(3) . 3_665 ?
O1A C1 N1 123.9(4) . . ?
O1A C1 C1 120.2(4) . 3_665 ?
C3 C7 H7A 111(2) . . ?
C3 C7 H7B 111(2) . . ?
C3 C7 H7C 104(2) . . ?
H7A C7 H7B 105(3) . . ?
H7A C7 H7C 106(3) . . ?
H7B C7 H7C 120(3) . . ?
N2A C7 H7A 104(2) . . ?
N2A C7 H7B 107(2) . . ?
N2A C7 H7C 113(2) . . ?
N2 C8 H8A 109(2) . . ?
N2 C8 H8B 106(2) . . ?
N2 C8 H8C 114(3) . . ?
H8A C8 H8B 103(3) . . ?
H8A C8 H8C 119(3) . . ?
H8B C8 H8C 104(3) . . ?
C3A C8 H8A 113(2) . . ?
C3A C8 H8B 111(2) . . ?
C3A C8 H8C 106(3) . . ?
C6 C3A C2 113.5(11) . . ?
C6 C3A C8 128.0(15) . . ?
C8 C3A C2 118.4(10) . . ?
C2 N2A C4 121.5(6) . . ?
C2 N2A C7 124.1(7) . . ?
C4 N2A C7 114.2(10) . . ?

loop_
_geom_bond_atom_site_label_1
_geom_bond_atom_site_label_2
_geom_bond_distance
_geom_bond_site_symmetry_2
_geom_bond_publ_flag
P1 F1 1.6115(11) . ?
P1 F2 1.5792(12) . ?
P1 F4 1.5817(9) . ?
P1 F5 1.5817(9) . ?
P1 F3 1.5818(9) . ?
P1 F6 1.5817(9) . ?
P1 F3A 1.5817(9) . ?
P1 F6A 1.5817(9) . ?
P1 F5A 1.5817(9) . ?
P1 F4A 1.5817(9) . ?
N1 H1 0.88 . ?
N1 C2 1.409(2) . ?
N1 C1 1.339(2) . ?
C3 C2 1.54(3) . ?
C3 C4 1.26(3) . ?
C3 C7 1.42(2) . ?
N2 C2 1.22(3) . ?
N2 C6 1.44(2) . ?
N2 C8 1.58(2) . ?
C2 C3A 1.480(19) . ?
C2 N2A 1.292(15) . ?
C4 C5 1.363(3) . ?
C4 H4 0.97(2) . ?
C4 N2A 1.399(10) . ?
C5 C6 1.366(3) . ?
C5 H5 0.91(2) . ?
C6 H6 0.95(2) . ?
C6 C3A 1.333(15) . ?
C1 C1 1.537(3) 3_665 ?
C1 O1 1.238(6) . ?
C1 O1A 1.220(7) . ?
C7 H7A 0.96(3) . ?
C7 H7B 0.96(3) . ?
C7 H7C 0.93(4) . ?
C7 N2A 1.520(9) . ?
C8 H8A 0.89(3) . ?
C8 H8B 0.95(3) . ?
C8 H8C 0.99(4) . ?
C8 C3A 1.429(15) . ?

loop_
_geom_hbond_atom_site_label_D
_geom_hbond_atom_site_label_H
_geom_hbond_atom_site_label_A
_geom_hbond_distance_DH
_geom_hbond_distance_HA
_geom_hbond_distance_DA
_geom_hbond_angle_DHA
_geom_hbond_site_symmetry_A
_geom_hbond_publ_flag
N1 H1 F1 0.88 2.08 2.8974(19) 154.1 . yes
C5 H5 F2 0.91(2) 2.45(3) 3.338(2) 165(2) 4_465 yes
C4 H4 F1 0.97(2) 2.43(2) 3.389(2) 171.7(19) 1_455 yes
C7 H7A F5 0.96(3) 2.44(3) 3.201(6) 136(2) 3_666 yes
C7 H7A F5A 0.96(3) 2.52(3) 3.228(8) 130(2) 3_666 yes
C7 H7B F4 0.96(3) 2.55(3) 3.050(6) 113(2) . yes

loop_
_geom_torsion_atom_site_label_1
_geom_torsion_atom_site_label_2
_geom_torsion_atom_site_label_3
_geom_torsion_atom_site_label_4
_geom_torsion
_geom_torsion_site_symmetry_1
_geom_torsion_site_symmetry_2
_geom_torsion_site_symmetry_3
_geom_torsion_site_symmetry_4
_geom_torsion_publ_flag
N1 C2 C3A C6 178.6(7) . . . . ?
N1 C2 C3A C8 -4.8(14) . . . . ?
N1 C2 N2A C4 -176.9(5) . . . . ?
N1 C2 N2A C7 -1.9(10) . . . . ?
C3 C4 C5 C6 -2.6(14) . . . . ?
C2 N1 C1 C1 179.3(2) . . . 3_665 ?
C2 N1 C1 O1 -17.8(5) . . . . ?
C2 N1 C1 O1A 20.2(7) . . . . ?
C2 C3 C4 C5 5(2) . . . . ?
C2 N2 C6 C5 4(2) . . . . ?
C4 C3 C2 N1 -179.9(11) . . . . ?
C4 C3 C2 N2 -3(2) . . . . ?
C4 C5 C6 N2 -2.0(10) . . . . ?
C4 C5 C6 C3A 1.1(9) . . . . ?
C5 C4 N2A C2 -1.3(10) . . . . ?
C5 C4 N2A C7 -176.8(4) . . . . ?
C5 C6 C3A C2 -2.3(14) . . . . ?
C5 C6 C3A C8 -178.6(9) . . . . ?
C6 N2 C2 N1 175.5(11) . . . . ?
C6 N2 C2 C3 -2(3) . . . . ?
C1 N1 C2 C3 -98.6(11) . . . . ?
C1 N1 C2 N2 84.1(12) . . . . ?
C1 N1 C2 C3A 87.4(8) . . . . ?
C1 N1 C2 N2A -95.7(6) . . . . ?
C7 C3 C2 N1 4(2) . . . . ?
C7 C3 C2 N2 -179.0(15) . . . . ?
C7 C3 C4 C5 -179.6(15) . . . . ?
C8 N2 C2 N1 2(2) . . . . ?
C8 N2 C2 C3 -175.6(15) . . . . ?
C8 N2 C6 C5 178.7(7) . . . . ?
C3A C2 N2A C4 0.0(13) . . . . ?
C3A C2 N2A C7 175.0(9) . . . . ?
N2A C2 C3A C6 1.8(15) . . . . ?
N2A C2 C3A C8 178.4(9) . . . . ?
N2A C4 C5 C6 0.9(5) . . . . ?

loop_
_exptl_oxdiff_crystal_face_indexfrac_h
_exptl_oxdiff_crystal_face_indexfrac_k
_exptl_oxdiff_crystal_face_indexfrac_l
_exptl_oxdiff_crystal_face_x
_exptl_oxdiff_crystal_face_y
_exptl_oxdiff_crystal_face_z
-1.0006 1.0005 1.0003 0.1806 0.0065 0.1954
1.0006 -1.0005 -1.0003 -0.1806 -0.0065 -0.1954
-1.0005 1.0007 0 0.2371 0.0187 -0.0054
1.0005 -1.0007 0 -0.2371 -0.0187 0.0054
0 0.0001 -1.0003 0.0565 0.0122 -0.2008
0 -0.0001 1.0003 -0.0565 -0.0122 0.2008
1.0005 -1.0008 1.0004 -0.2935 -0.0309 0.2062
-1.0005 1.0008 -1.0004 0.2935 0.0309 -0.2062
-1.0007 0.0003 1.0003 0.1543 0.0721 0.1919
1.0007 -0.0003 -1.0003 -0.1543 -0.0721 -0.1919
1.0007 -0.0005 0 -0.2107 -0.0843 0.0089
-1.0007 0.0005 0 0.2107 0.0843 -0.0089
1.0007 0.9996 1.0004 -0.2408 -0.1621 0.2131
-1.0007 -0.9996 -1.0004 0.2408 0.1621 -0.2131
1.0008 0.9999 -1.0003 -0.1279 -0.1376 -0.1884
-1.0008 -0.9999 1.0003 0.1279 0.1376 0.1884
0.0001 1.0001 1.0004 -0.0301 -0.0778 0.2042
-0.0001 -1.0001 -1.0004 0.0301 0.0778 -0.2042
-0.0001 -1.0002 0 -0.0264 0.0656 -0.0035
0.0001 1.0002 0 0.0264 -0.0656 0.0035
-0.001 -7.0021 4.0012 -0.4103 0.4103 0.7787
-0.0006 -4.0016 5.0016 -0.3877 0.2013 0.9899
3.0032 11.001 0.0003 -0.3423 -0.9743 0.0648
